data_4111694
loop_
_publ_author_name
'H. V. Rasika Dias'
'Himashinie V. K. Diyabalanage'
'Maha G. Eldabaja'
'Oussama Elbjeirami'
'Manal A. Rawashdeh-Omary'
'Mohammad A. Omary'

_publ_contact_author_address
;Department of Chemistry and Biochemistry
The University of Texas at Arlington
Arlington, Texas 76019-0065, USA
;
_publ_contact_author_email dias@uta.edu
_publ_contact_author_fax 817-272-3808
_publ_contact_author_name 'Prof. H. V. R. Dias'
_publ_contact_author_phone 817-272-3813
_publ_section_title
;
 Brightly Phosphorescent Trinuclear Copper(I) Complexes of Pyrazolates:
 Substituent Effects on the Supramolecular Structure and Photophysics
;
_journal_name_full 'Journal of the American Chemical Society'
_journal_page_first 7489
_journal_page_last 7501
_journal_paper_doi 10.1021/ja0427146
_journal_volume 127
_journal_year 2005
_chemical_formula_sum 'C15 H3 Cu3 F18 N6'
_chemical_formula_weight 799.85
_chemical_name_common '[3,5-(CF3)2Pz]3'
_chemical_name_systematic
; 
 ? 
;
_space_group_IT_number 2
_symmetry_cell_setting triclinic
_symmetry_space_group_name_Hall '-P 1'
_symmetry_space_group_name_H-M 'P -1'
_atom_sites_solution_hydrogens geom
_atom_sites_solution_primary direct
_atom_sites_solution_secondary difmap
_audit_creation_method SHELXL-97
_cell_angle_alpha 66.4070(10)
_cell_angle_beta 74.4530(10)
_cell_angle_gamma 78.5470(10)
_cell_formula_units_Z 2
_cell_length_a 9.1553(4)
_cell_length_b 11.3906(5)
_cell_length_c 12.2324(5)
_cell_measurement_reflns_used 7821
_cell_measurement_temperature 100(2)
_cell_measurement_theta_max 28.27
_cell_measurement_theta_min 2.32
_cell_volume 1120.21(8)
_computing_cell_refinement 'Bruker SMART'
_computing_data_collection 'Bruker SMART'
_computing_data_reduction 'Bruker SAINT'
_computing_molecular_graphics 'Bruker SHELXTL'
_computing_publication_material 'Bruker SHELXTL'
_computing_structure_refinement 'SHELXL-97 (Sheldrick, 1997)'
_computing_structure_solution 'SHELXS-97 (Sheldrick, 1990)'
_diffrn_ambient_temperature 100(2)
_diffrn_measured_fraction_theta_full 0.990
_diffrn_measured_fraction_theta_max 0.990
_diffrn_measurement_device_type 'CCD area detector'
_diffrn_measurement_method 'phi and omega scans'
_diffrn_radiation_monochromator graphite
_diffrn_radiation_source 'fine-focus sealed tube'
_diffrn_radiation_type MoK\a
_diffrn_radiation_wavelength 0.71073
_diffrn_reflns_av_R_equivalents 0.0316
_diffrn_reflns_av_sigmaI/netI 0.0414
_diffrn_reflns_limit_h_max 11
_diffrn_reflns_limit_h_min -11
_diffrn_reflns_limit_k_max 14
_diffrn_reflns_limit_k_min -14
_diffrn_reflns_limit_l_max 15
_diffrn_reflns_limit_l_min -15
_diffrn_reflns_number 8908
_diffrn_reflns_theta_full 26.00
_diffrn_reflns_theta_max 26.00
_diffrn_reflns_theta_min 1.86
_exptl_absorpt_coefficient_mu 2.992
_exptl_absorpt_correction_T_max 0.7745
_exptl_absorpt_correction_T_min 0.6460
_exptl_absorpt_correction_type none
_exptl_absorpt_process_details SADABS
_exptl_crystal_colour colorless
_exptl_crystal_density_diffrn 2.371
_exptl_crystal_density_meas 0
_exptl_crystal_description parallelpipe
_exptl_crystal_F_000 768
_exptl_crystal_size_max 0.16
_exptl_crystal_size_mid 0.16
_exptl_crystal_size_min 0.09
_refine_diff_density_max 1.169
_refine_diff_density_min -1.104
_refine_diff_density_rms 0.132
_refine_ls_extinction_method none
_refine_ls_goodness_of_fit_ref 1.048
_refine_ls_hydrogen_treatment mixed
_refine_ls_matrix_type full
_refine_ls_number_parameters 379
_refine_ls_number_reflns 4354
_refine_ls_number_restraints 0
_refine_ls_restrained_S_all 1.048
_refine_ls_R_factor_all 0.0383
_refine_ls_R_factor_gt 0.0356
_refine_ls_shift/su_max 0.002
_refine_ls_shift/su_mean 0.000
_refine_ls_structure_factor_coef Fsqd
_refine_ls_weighting_details 'calc w=1/[\s^2^(Fo^2^)+(0.0653P)^2^+0.3364P] where P=(Fo^2^+2Fc^2^)/3'
_refine_ls_weighting_scheme calc
_refine_ls_wR_factor_gt 0.0939
_refine_ls_wR_factor_ref 0.0968
_reflns_number_gt 3985
_reflns_number_total 4354
_reflns_threshold_expression >2sigma(I)
_cod_data_source_file ja0427146si20050324_094103_5.cif
_cod_data_source_block dias15s
_cod_database_code 4111694

loop_
_symmetry_equiv_pos_as_xyz
'x, y, z'
'-x, -y, -z'

loop_
_atom_site_label
_atom_site_type_symbol
_atom_site_fract_x
_atom_site_fract_y
_atom_site_fract_z
_atom_site_U_iso_or_equiv
_atom_site_adp_type
_atom_site_occupancy
_atom_site_symmetry_multiplicity
_atom_site_calc_flag
_atom_site_refinement_flags
Cu1 Cu 0.89667(3) 0.93476(3) 0.42345(3) 0.01925(11) Uani 1 1 d .
Cu2 Cu 0.61799(3) 1.10012(3) 0.54157(3) 0.01880(11) Uani 1 1 d .
Cu3 Cu 0.74136(3) 0.81898(3) 0.71197(3) 0.01863(11) Uani 1 1 d .
N1 N 0.8194(2) 1.0956(2) 0.32599(19) 0.0188(4) Uani 1 1 d .
N2 N 0.7087(2) 1.1683(2) 0.37696(19) 0.0190(4) Uani 1 1 d .
N3 N 0.5237(2) 1.0307(2) 0.70489(19) 0.0187(4) Uani 1 1 d .
N4 N 0.5717(2) 0.9095(2) 0.77683(19) 0.0184(4) Uani 1 1 d .
N5 N 0.9080(2) 0.7280(2) 0.64421(19) 0.0199(4) Uani 1 1 d .
N6 N 0.9683(2) 0.7730(2) 0.52185(19) 0.0184(4) Uani 1 1 d .
C1 C 0.8542(3) 1.1637(3) 0.2051(2) 0.0190(5) Uani 1 1 d .
C2 C 0.7671(3) 1.2806(2) 0.1764(2) 0.0193(5) Uani 1 1 d .
H2 H 0.7680 1.3468 0.0983 0.023 Uiso 1 1 calc R
C3 C 0.6783(3) 1.2795(2) 0.2870(2) 0.0186(5) Uani 1 1 d .
C4 C 0.9723(3) 1.1081(3) 0.1230(2) 0.0238(6) Uani 1 1 d .
C5 C 0.5573(3) 1.3802(3) 0.3134(2) 0.0227(6) Uani 1 1 d .
C6 C 0.4086(3) 1.0787(3) 0.7747(2) 0.0179(5) Uani 1 1 d .
C7 C 0.3793(3) 0.9903(2) 0.8931(2) 0.0186(5) Uani 1 1 d .
H7 H 0.3047 0.9994 0.9610 0.022 Uiso 1 1 calc R
C8 C 0.4840(3) 0.8860(3) 0.8894(2) 0.0188(5) Uani 1 1 d .
C9 C 0.3328(3) 1.2112(3) 0.7208(2) 0.0203(5) Uani 1 1 d .
C10 C 0.5067(3) 0.7598(3) 0.9903(2) 0.0228(6) Uani 1 1 d .
C11 C 0.9768(3) 0.6090(2) 0.6923(2) 0.0184(5) Uani 1 1 d .
C12 C 1.0821(3) 0.5735(3) 0.6033(2) 0.0197(5) Uani 1 1 d .
H12 H 1.1459 0.4949 0.6122 0.024 Uiso 1 1 calc R
C13 C 1.0720(3) 0.6798(3) 0.4987(2) 0.0182(5) Uani 1 1 d .
C14 C 0.9320(3) 0.5317(3) 0.8261(2) 0.0241(6) Uani 1 1 d .
C15 C 1.1576(3) 0.6996(3) 0.3705(2) 0.0219(5) Uani 1 1 d .
F1 F 0.96252(19) 0.98427(16) 0.15154(16) 0.0311(4) Uani 1 1 d .
F2 F 1.11343(19) 1.1171(2) 0.1264(2) 0.0458(5) Uani 1 1 d .
F3 F 0.9564(2) 1.16923(19) 0.00780(15) 0.0466(5) Uani 1 1 d .
F4 F 0.5667(3) 1.49100(18) 0.21988(17) 0.0509(6) Uani 1 1 d .
F5 F 0.56759(19) 1.40162(18) 0.41001(16) 0.0331(4) Uani 1 1 d .
F6 F 0.41786(19) 1.3459(2) 0.3380(2) 0.0432(5) Uani 1 1 d .
F7 F 0.28526(19) 1.22617(16) 0.62048(14) 0.0303(4) Uani 1 1 d .
F8 F 0.42566(19) 1.30153(16) 0.68647(16) 0.0301(4) Uani 1 1 d .
F9 F 0.21117(18) 1.23628(16) 0.79931(15) 0.0282(4) Uani 1 1 d .
F10 F 0.5221(2) 0.66020(16) 0.95517(16) 0.0353(4) Uani 1 1 d .
F11 F 0.6308(2) 0.74907(17) 1.03190(15) 0.0326(4) Uani 1 1 d .
F12 F 0.3879(2) 0.74467(18) 1.08399(16) 0.0431(5) Uani 1 1 d .
F13 F 0.8935(2) 0.60570(16) 0.89269(14) 0.0314(4) Uani 1 1 d .
F14 F 0.8143(2) 0.46623(19) 0.85255(16) 0.0407(5) Uani 1 1 d .
F15 F 1.0480(2) 0.44728(18) 0.86522(15) 0.0431(5) Uani 1 1 d .
F16 F 1.2255(2) 0.80814(18) 0.31811(15) 0.0338(4) Uani 1 1 d .
F17 F 1.06657(18) 0.70685(17) 0.29845(14) 0.0289(4) Uani 1 1 d .
F18 F 1.2648(2) 0.60242(18) 0.36849(16) 0.0370(4) Uani 1 1 d .

loop_
_atom_site_aniso_label
_atom_site_aniso_U_11
_atom_site_aniso_U_22
_atom_site_aniso_U_33
_atom_site_aniso_U_23
_atom_site_aniso_U_13
_atom_site_aniso_U_12
Cu1 0.02463(19) 0.01568(19) 0.01182(18) -0.00226(14) -0.00090(13) 0.00025(13)
Cu2 0.02473(19) 0.0174(2) 0.00863(17) -0.00220(14) 0.00072(13) -0.00125(13)
Cu3 0.02284(18) 0.01696(19) 0.01178(17) -0.00430(13) 0.00017(13) 0.00011(13)
N1 0.0235(10) 0.0177(11) 0.0120(10) -0.0040(9) -0.0002(8) -0.0029(8)
N2 0.0244(11) 0.0173(11) 0.0126(10) -0.0055(9) -0.0014(8) 0.0003(8)
N3 0.0237(10) 0.0179(11) 0.0131(10) -0.0048(9) -0.0031(8) -0.0018(8)
N4 0.0233(10) 0.0175(11) 0.0111(10) -0.0027(8) -0.0017(8) -0.0026(8)
N5 0.0243(11) 0.0205(11) 0.0108(10) -0.0033(9) -0.0002(8) -0.0034(9)
N6 0.0229(10) 0.0182(11) 0.0111(9) -0.0040(8) 0.0001(8) -0.0035(8)
C1 0.0236(12) 0.0212(13) 0.0094(11) -0.0024(10) 0.0009(9) -0.0089(10)
C2 0.0263(13) 0.0196(13) 0.0091(11) -0.0017(10) -0.0012(9) -0.0070(10)
C3 0.0239(12) 0.0153(12) 0.0134(11) -0.0010(10) -0.0036(9) -0.0047(10)
C4 0.0314(14) 0.0242(14) 0.0127(12) -0.0061(11) 0.0015(10) -0.0058(11)
C5 0.0304(14) 0.0175(13) 0.0165(12) -0.0036(10) -0.0043(10) -0.0004(11)
C6 0.0168(11) 0.0219(13) 0.0147(11) -0.0071(10) 0.0000(9) -0.0047(10)
C7 0.0210(11) 0.0201(13) 0.0122(11) -0.0060(10) 0.0018(9) -0.0038(10)
C8 0.0209(12) 0.0222(14) 0.0105(11) -0.0034(10) 0.0007(9) -0.0070(10)
C9 0.0224(12) 0.0210(14) 0.0150(12) -0.0057(10) -0.0016(10) -0.0023(10)
C10 0.0252(13) 0.0248(15) 0.0138(12) -0.0043(11) 0.0013(10) -0.0060(11)
C11 0.0238(12) 0.0142(12) 0.0160(12) -0.0038(10) -0.0059(10) -0.0007(10)
C12 0.0212(12) 0.0193(13) 0.0179(12) -0.0069(10) -0.0040(10) -0.0007(10)
C13 0.0181(11) 0.0195(13) 0.0175(12) -0.0088(10) -0.0019(9) -0.0008(9)
C14 0.0347(14) 0.0179(13) 0.0156(13) -0.0039(11) -0.0041(11) -0.0001(11)
C15 0.0210(12) 0.0249(14) 0.0165(13) -0.0062(11) 0.0007(10) -0.0046(10)
F1 0.0356(9) 0.0244(9) 0.0302(9) -0.0146(7) 0.0064(7) -0.0047(7)
F2 0.0247(9) 0.0662(14) 0.0613(13) -0.0467(12) 0.0088(8) -0.0114(9)
F3 0.0714(13) 0.0397(11) 0.0104(8) -0.0052(8) 0.0036(8) 0.0088(10)
F4 0.0764(14) 0.0216(10) 0.0248(10) 0.0028(8) 0.0048(9) 0.0150(9)
F5 0.0353(9) 0.0379(10) 0.0329(9) -0.0236(8) -0.0097(7) 0.0077(8)
F6 0.0248(8) 0.0449(12) 0.0732(15) -0.0379(11) -0.0114(9) 0.0033(8)
F7 0.0408(9) 0.0288(9) 0.0214(8) -0.0096(7) -0.0132(7) 0.0061(7)
F8 0.0300(8) 0.0191(8) 0.0354(9) -0.0049(7) -0.0045(7) -0.0042(7)
F9 0.0269(8) 0.0275(9) 0.0230(8) -0.0101(7) 0.0012(6) 0.0058(7)
F10 0.0601(11) 0.0177(9) 0.0287(9) -0.0042(7) -0.0177(8) -0.0030(8)
F11 0.0393(9) 0.0303(10) 0.0241(8) 0.0017(7) -0.0153(7) -0.0077(7)
F12 0.0383(10) 0.0381(11) 0.0216(9) 0.0070(8) 0.0134(7) -0.0011(8)
F13 0.0502(10) 0.0259(9) 0.0149(8) -0.0083(7) -0.0021(7) -0.0015(7)
F14 0.0589(12) 0.0400(11) 0.0198(9) -0.0017(8) -0.0007(8) -0.0282(9)
F15 0.0552(12) 0.0367(11) 0.0200(8) -0.0022(8) -0.0105(8) 0.0197(9)
F16 0.0392(9) 0.0357(10) 0.0247(9) -0.0125(8) 0.0100(7) -0.0200(8)
F17 0.0297(8) 0.0405(10) 0.0173(8) -0.0121(7) -0.0021(6) -0.0063(7)
F18 0.0368(9) 0.0394(11) 0.0243(9) -0.0129(8) 0.0002(7) 0.0130(8)

loop_
_atom_type_symbol
_atom_type_description
_atom_type_scat_dispersion_real
_atom_type_scat_dispersion_imag
_atom_type_scat_source
C C 0.0033 0.0016 'International Tables Vol C Tables 4.2.6.8 and 6.1.1.4'
H H 0.0000 0.0000 'International Tables Vol C Tables 4.2.6.8 and 6.1.1.4'
N N 0.0061 0.0033 'International Tables Vol C Tables 4.2.6.8 and 6.1.1.4'
F F 0.0171 0.0103 'International Tables Vol C Tables 4.2.6.8 and 6.1.1.4'
Cu Cu 0.3201 1.2651 'International Tables Vol C Tables 4.2.6.8 and 6.1.1.4'

loop_
_geom_angle_atom_site_label_1
_geom_angle_atom_site_label_2
_geom_angle_atom_site_label_3
_geom_angle
N6 Cu1 N1 178.40(10)
N3 Cu2 N2 178.58(10)
N4 Cu3 N5 178.39(10)
C1 N1 N2 107.4(2)
C1 N1 Cu1 132.30(18)
N2 N1 Cu1 120.26(16)
C3 N2 N1 107.5(2)
C3 N2 Cu2 132.23(18)
N1 N2 Cu2 119.97(17)
C6 N3 N4 107.7(2)
C6 N3 Cu2 131.81(18)
N4 N3 Cu2 120.50(16)
C8 N4 N3 107.2(2)
C8 N4 Cu3 133.40(18)
N3 N4 Cu3 119.20(16)
C11 N5 N6 107.4(2)
C11 N5 Cu3 131.10(18)
N6 N5 Cu3 120.96(17)
C13 N6 N5 107.1(2)
C13 N6 Cu1 133.19(18)
N5 N6 Cu1 119.71(16)
N1 C1 C2 110.5(2)
N1 C1 C4 120.2(2)
C2 C1 C4 129.3(2)
C1 C2 C3 103.9(2)
C1 C2 H2 128.1
C3 C2 H2 128.1
N2 C3 C2 110.7(2)
N2 C3 C5 120.6(2)
C2 C3 C5 128.7(2)
F1 C4 F2 106.4(2)
F1 C4 F3 107.1(2)
F2 C4 F3 107.6(2)
F1 C4 C1 112.5(2)
F2 C4 C1 112.5(2)
F3 C4 C1 110.4(2)
F4 C5 F5 107.4(2)
F4 C5 F6 108.0(2)
F5 C5 F6 105.8(2)
F4 C5 C3 111.0(2)
F5 C5 C3 112.4(2)
F6 C5 C3 111.9(2)
N3 C6 C7 110.6(2)
N3 C6 C9 120.0(2)
C7 C6 C9 129.4(2)
C8 C7 C6 103.6(2)
C8 C7 H7 128.2
C6 C7 H7 128.2
N4 C8 C7 110.9(2)
N4 C8 C10 120.6(2)
C7 C8 C10 128.5(2)
F9 C9 F8 107.9(2)
F9 C9 F7 107.2(2)
F8 C9 F7 106.4(2)
F9 C9 C6 111.3(2)
F8 C9 C6 112.3(2)
F7 C9 C6 111.4(2)
F11 C10 F12 107.6(2)
F11 C10 F10 106.4(2)
F12 C10 F10 107.4(2)
F11 C10 C8 112.5(2)
F12 C10 C8 110.6(2)
F10 C10 C8 112.1(2)
N5 C11 C12 111.1(2)
N5 C11 C14 120.3(2)
C12 C11 C14 128.6(2)
C13 C12 C11 103.1(2)
C13 C12 H12 128.5
C11 C12 H12 128.5
N6 C13 C12 111.4(2)
N6 C13 C15 120.0(2)
C12 C13 C15 128.6(2)
F14 C14 F13 106.8(2)
F14 C14 F15 107.7(2)
F13 C14 F15 106.9(2)
F14 C14 C11 112.6(2)
F13 C14 C11 112.0(2)
F15 C14 C11 110.6(2)
F18 C15 F16 107.7(2)
F18 C15 F17 107.2(2)
F16 C15 F17 106.5(2)
F18 C15 C13 110.7(2)
F16 C15 C13 112.3(2)
F17 C15 C13 112.2(2)

loop_
_geom_bond_atom_site_label_1
_geom_bond_atom_site_label_2
_geom_bond_distance
Cu1 N6 1.855(2)
Cu1 N1 1.862(2)
Cu2 N3 1.856(2)
Cu2 N2 1.859(2)
Cu3 N4 1.861(2)
Cu3 N5 1.863(2)
N1 C1 1.348(3)
N1 N2 1.358(3)
N2 C3 1.342(3)
N3 C6 1.342(3)
N3 N4 1.366(3)
N4 C8 1.345(3)
N5 C11 1.342(3)
N5 N6 1.365(3)
N6 C13 1.344(3)
C1 C2 1.374(4)
C1 C4 1.494(4)
C2 C3 1.376(3)
C2 H2 0.9500
C3 C5 1.499(3)
C4 F1 1.326(3)
C4 F2 1.329(3)
C4 F3 1.333(3)
C5 F4 1.321(3)
C5 F5 1.328(3)
C5 F6 1.331(3)
C6 C7 1.384(3)
C6 C9 1.492(4)
C7 C8 1.379(4)
C7 H7 0.9500
C8 C10 1.494(4)
C9 F9 1.328(3)
C9 F8 1.330(3)
C9 F7 1.346(3)
C10 F11 1.331(3)
C10 F12 1.332(3)
C10 F10 1.336(3)
C11 C12 1.383(3)
C11 C14 1.500(3)
C12 C13 1.375(4)
C12 H12 0.9500
C13 C15 1.501(3)
C14 F14 1.328(3)
C14 F13 1.333(3)
C14 F15 1.334(3)
C15 F18 1.329(3)
C15 F16 1.335(3)
C15 F17 1.336(3)
